data_1533174
loop_
_publ_author_name
'Friis, H.'
'Balic-Zunic, T.'
'Pekov, I.V.'
'Petersen, O.V.'

_publ_section_title
;
 Kuannersuite-(Ce), Ba6 Na2 REE2 (P O4)6 F Cl, a new member of the apatite
 group, from the Ilimaussaq alkaline complex, South Greenland: description
 and crystal chemistry
;
_journal_name_full 'Canadian Mineralogist'
_journal_page_first 95
_journal_page_last 106
_journal_volume 42
_journal_year 2004
_chemical_formula_sum 'Ba5.886 Ce1.18 Cl0.59 F1.41 La0.3 Na2.34 Nd0.52 O24 P6'
_chemical_name_systematic
;
Ba5.886 (Ce0.59 Nd0.26 La0.15)2 Na2.34 (P O4)6 F (F0.41 Cl0.59)
;
_space_group_IT_number 147
_symmetry_space_group_name_Hall '-P 3'
_symmetry_space_group_name_H-M 'P -3'
_cell_angle_alpha 90
_cell_angle_beta 90
_cell_angle_gamma 120
_cell_formula_units_Z 1
_cell_length_a 9.9097
_cell_length_b 9.9097
_cell_length_c 7.4026
_cell_volume 629.558
_citation_journal_id_ASTM CAMIA6
_cod_data_source_file Friis_CAMIA6_2004_1232.cif
_cod_data_source_block Ba5.886Ce1.18Cl0.59F1.41La0.3Na2.34Nd0.52O24P6
_cod_original_cell_volume 629.5583
_cod_database_code 1533174

loop_
_symmetry_equiv_pos_as_xyz
x,y,z
-y,x-y,z
-x+y,-x,z
-x,-y,-z
y,-x+y,-z
x-y,x,-z

loop_
_atom_site_label
_atom_site_type_symbol
_atom_site_fract_x
_atom_site_fract_y
_atom_site_fract_z
_atom_site_occupancy
_atom_site_U_iso_or_equiv
O2 O-2 0.1318 0.5455 0.219 1 0.0
Ba1 Ba+2 0.2602 0.0244 0.23296 0.981 0.0
La1 La+3 0.3333 0.6667 0.47754 0.15 0.0
F2 F-1 0 0 0.5 0.41 0.0
F1 F-1 0 0 0.035 0.5 0.0
O3 O-2 0.2851 0.3867 0.4371 1 0.0
O1 O-2 0.5072 0.3668 0.2841 1 0.0
P1 P+5 0.3809 0.4123 0.2619 1 0.0
Cl1 Cl-1 0 0 0.5 0.59 0.0
Na1 Na+1 0.6667 0.3333 0.0159 1.17 0.0
Ce1 Ce+3 0.3333 0.6667 0.47754 0.59 0.0
O4 O-2 0.2676 0.3096 0.115 1 0.0
Nd1 Nd+3 0.3333 0.6667 0.47754 0.26 0.0
